data_4122085
loop_
_publ_author_name
'Chiarella, Gina M.'
'Cotton, F. Albert'
'Murillo, Carlos A.'
'Ventura, Karen'
'Villagr\'an, Dino'
'Wang, Xiaoping'

_publ_section_title
;
 Manipulating magnetism: ru2(5+) paddlewheels devoid of axial
 interactions.
;
_journal_issue 27
_journal_name_full 'Journal of the American Chemical Society'
_journal_page_first 9580
_journal_page_last 9589
_journal_paper_doi 10.1021/ja5020647
_journal_volume 136
_journal_year 2014
_chemical_formula_moiety 'C60 H60 N8 O8 Ru2, B F4 '
_chemical_formula_sum 'C60 H60 B F4 N8 O8 Ru2'
_chemical_formula_weight 1310.11
_chemical_name_systematic
; 
 ? 
;
_space_group_IT_number 126
_symmetry_cell_setting tetragonal
_symmetry_space_group_name_Hall '-P 4a 2bc'
_symmetry_space_group_name_H-M 'P 4/n n c :2'
_atom_sites_solution_hydrogens geom
_atom_sites_solution_primary direct
_atom_sites_solution_secondary difmap
_audit_creation_method SHELXL-97
_cell_angle_alpha 90.00
_cell_angle_beta 90.00
_cell_angle_gamma 90.00
_cell_formula_units_Z 2
_cell_length_a 13.6662(11)
_cell_length_b 13.6662(11)
_cell_length_c 15.052(2)
_cell_measurement_reflns_used 5611
_cell_measurement_temperature 100(2)
_cell_measurement_theta_max 24.98
_cell_measurement_theta_min 2.50
_cell_volume 2811.2(5)
_computing_cell_refinement 'SMART (Bruker, 2001)'
_computing_data_collection 'SMART (Bruker, 2001)'
_computing_data_reduction 'SMART (Bruker, 2001)'
_computing_molecular_graphics 'SHELXL97 (Sheldrick, 2008)'
_computing_publication_material 'SHELXL97 (Sheldrick, 2008)'
_computing_structure_refinement 'SHELXL-97 (Sheldrick, 1997)'
_computing_structure_solution 'SHELXS-97 (Sheldrick, 1990)'
_diffrn_ambient_temperature 100(2)
_diffrn_measured_fraction_theta_full 0.969
_diffrn_measured_fraction_theta_max 0.969
_diffrn_measurement_device_type 'Bruker SMART 1000 CCD'
_diffrn_measurement_method '\w scans'
_diffrn_radiation_monochromator graphite
_diffrn_radiation_source 'fine-focus sealed tube'
_diffrn_radiation_type MoK\a
_diffrn_radiation_wavelength 0.71073
_diffrn_reflns_av_R_equivalents 0.0392
_diffrn_reflns_av_sigmaI/netI 0.0184
_diffrn_reflns_limit_h_max 16
_diffrn_reflns_limit_h_min -14
_diffrn_reflns_limit_k_max 16
_diffrn_reflns_limit_k_min -16
_diffrn_reflns_limit_l_max 13
_diffrn_reflns_limit_l_min -17
_diffrn_reflns_number 12081
_diffrn_reflns_theta_full 25.07
_diffrn_reflns_theta_max 25.07
_diffrn_reflns_theta_min 2.01
_diffrn_standards_decay_% 0
_diffrn_standards_interval_count 0
_diffrn_standards_interval_time 0
_diffrn_standards_number 0
_exptl_absorpt_coefficient_mu 0.614
_exptl_absorpt_correction_T_max 0.8767
_exptl_absorpt_correction_T_min 0.8566
_exptl_absorpt_correction_type multi-scan
_exptl_absorpt_process_details '(SADABS; Sheldrick, 2004)'
_exptl_crystal_colour brown
_exptl_crystal_density_diffrn 1.548
_exptl_crystal_density_method 'not measured'
_exptl_crystal_description block
_exptl_crystal_F_000 1338
_exptl_crystal_size_max 0.26
_exptl_crystal_size_mid 0.25
_exptl_crystal_size_min 0.22
_refine_diff_density_max 2.290
_refine_diff_density_min -0.837
_refine_diff_density_rms 0.156
_refine_ls_extinction_method none
_refine_ls_goodness_of_fit_ref 1.778
_refine_ls_hydrogen_treatment constr
_refine_ls_matrix_type full
_refine_ls_number_parameters 106
_refine_ls_number_reflns 1223
_refine_ls_number_restraints 55
_refine_ls_restrained_S_all 1.768
_refine_ls_R_factor_all 0.1100
_refine_ls_R_factor_gt 0.0983
_refine_ls_shift/su_max 0.000
_refine_ls_shift/su_mean 0.000
_refine_ls_structure_factor_coef Fsqd
_refine_ls_weighting_details 'calc w=1/[\s^2^(Fo^2^)+(0.0300P)^2^+22.1085P] where P=(Fo^2^+2Fc^2^)/3'
_refine_ls_weighting_scheme calc
_refine_ls_wR_factor_gt 0.2062
_refine_ls_wR_factor_ref 0.2123
_reflns_number_gt 1065
_reflns_number_total 1223
_reflns_threshold_expression >2sigma(I)
_cod_data_source_file ja5020647_si_001.cif
_cod_data_source_block Ru2(mdanif)4BF4-100K
_cod_depositor_comments
;
The following automatic conversions were performed:
'__diffrn_measurement_device_type' tag replaced with
'_diffrn_measurement_device_type'.

Automatic conversion script
Id: cif_correct_tags 1440 2010-10-19 06:21:57Z saulius 

 Adding full bibliography for 4122084--4122090.cif.
;
_cod_original_cell_volume 2811.3(6)
_cod_original_sg_symbol_H-M P4/nnc
_cod_database_code 4122085

loop_
_symmetry_equiv_pos_as_xyz
'x, y, z'
'-x+1/2, -y+1/2, z'
'-y+1/2, x, z'
'y, -x+1/2, z'
'-x+1/2, y, -z+1/2'
'x, -y+1/2, -z+1/2'
'y, x, -z+1/2'
'-y+1/2, -x+1/2, -z+1/2'
'-x, -y, -z'
'x-1/2, y-1/2, -z'
'y-1/2, -x, -z'
'-y, x-1/2, -z'
'x-1/2, -y, z-1/2'
'-x, y-1/2, z-1/2'
'-y, -x, z-1/2'
'y-1/2, x-1/2, z-1/2'

loop_
_atom_site_label
_atom_site_type_symbol
_atom_site_fract_x
_atom_site_fract_y
_atom_site_fract_z
_atom_site_U_iso_or_equiv
_atom_site_adp_type
_atom_site_occupancy
_atom_site_symmetry_multiplicity
_atom_site_calc_flag
_atom_site_refinement_flags
Ru1 Ru 0.2500 0.2500 0.67085(12) 0.0371(5) Uani 1 4 d S
C1 C 0.3878(6) 0.1122(6) 0.7500 0.036(3) Uani 1 2 d SU
H1A H 0.4369 0.0631 0.7500 0.043 Uiso 1 2 calc SR
N1 N 0.3655(5) 0.1555(5) 0.6760(6) 0.0371(19) Uani 1 1 d .
C12 C 0.3973(6) 0.1200(6) 0.5187(6) 0.034(2) Uani 1 1 d U
H12A H 0.3295 0.1082 0.5099 0.041 Uiso 1 1 calc R
C16 C 0.5307(6) 0.1658(6) 0.6148(8) 0.042(3) Uani 1 1 d .
H16A H 0.5545 0.1839 0.6717 0.050 Uiso 1 1 calc R
C14 C 0.5610(6) 0.1310(6) 0.4621(8) 0.037(2) Uani 1 1 d .
H14A H 0.6053 0.1244 0.4139 0.045 Uiso 1 1 calc R
C15 C 0.5939(6) 0.1585(7) 0.5418(8) 0.045(3) Uani 1 1 d .
H15A H 0.6613 0.1734 0.5492 0.054 Uiso 1 1 calc R
C11 C 0.4319(6) 0.1457(6) 0.6013(8) 0.038(2) Uani 1 1 d .
C13 C 0.4612(6) 0.1117(6) 0.4493(8) 0.039(2) Uani 1 1 d .
O1 O 0.4363(4) 0.0852(5) 0.3644(5) 0.0483(18) Uani 1 1 d .
C17 C 0.3364(7) 0.0623(8) 0.3478(8) 0.051(3) Uani 1 1 d .
H17A H 0.3285 0.0428 0.2856 0.077 Uiso 1 1 calc R
H17B H 0.2958 0.1198 0.3599 0.077 Uiso 1 1 calc R
H17C H 0.3162 0.0083 0.3866 0.077 Uiso 1 1 calc R
B1 B 0.7500 0.2500 0.7500 0.064(14) Uani 0.50 4 d SPDU
F1 F 0.8025(16) 0.216(2) 0.6856(18) 0.123(14) Uani 0.25 1 d PDU
F2 F 0.8074(17) 0.1790(19) 0.720(2) 0.123(14) Uani 0.25 1 d PD

loop_
_atom_site_aniso_label
_atom_site_aniso_U_11
_atom_site_aniso_U_22
_atom_site_aniso_U_33
_atom_site_aniso_U_23
_atom_site_aniso_U_13
_atom_site_aniso_U_12
Ru1 0.0163(5) 0.0163(5) 0.0788(12) 0.000 0.000 0.000
C1 0.022(3) 0.022(3) 0.062(7) 0.017(5) 0.017(5) 0.004(4)
N1 0.021(4) 0.017(3) 0.074(5) 0.005(4) 0.014(4) -0.001(3)
C12 0.018(4) 0.020(4) 0.063(6) 0.007(4) 0.003(4) -0.007(3)
C16 0.022(4) 0.027(4) 0.076(8) 0.008(5) 0.007(5) -0.001(4)
C14 0.024(4) 0.025(4) 0.063(7) 0.011(5) 0.013(5) 0.003(3)
C15 0.016(4) 0.034(5) 0.084(9) 0.015(6) 0.009(5) 0.001(4)
C11 0.022(4) 0.014(4) 0.077(7) 0.009(5) 0.006(5) 0.002(3)
C13 0.025(4) 0.024(4) 0.068(7) 0.015(5) 0.010(5) -0.001(4)
O1 0.023(3) 0.044(4) 0.079(5) 0.009(4) 0.010(3) -0.003(3)
C17 0.022(5) 0.057(7) 0.075(8) 0.014(6) 0.002(5) -0.004(4)
B1 0.04(2) 0.10(3) 0.06(2) 0.000 0.000 0.000
F1 0.132(16) 0.12(2) 0.12(2) -0.074(19) 0.074(14) -0.086(14)
F2 0.132(16) 0.12(2) 0.12(2) -0.074(19) 0.074(14) -0.086(14)

loop_
_atom_type_symbol
_atom_type_description
_atom_type_scat_dispersion_real
_atom_type_scat_dispersion_imag
_atom_type_scat_source
C C 0.0033 0.0016 'International Tables Vol C Tables 4.2.6.8 and 6.1.1.4'
H H 0.0000 0.0000 'International Tables Vol C Tables 4.2.6.8 and 6.1.1.4'
B B 0.0013 0.0007 'International Tables Vol C Tables 4.2.6.8 and 6.1.1.4'
N N 0.0061 0.0033 'International Tables Vol C Tables 4.2.6.8 and 6.1.1.4'
O O 0.0106 0.0060 'International Tables Vol C Tables 4.2.6.8 and 6.1.1.4'
F F 0.0171 0.0103 'International Tables Vol C Tables 4.2.6.8 and 6.1.1.4'
Ru Ru -1.2594 0.8363 'International Tables Vol C Tables 4.2.6.8 and 6.1.1.4'

loop_
_geom_angle_atom_site_label_1
_geom_angle_atom_site_label_2
_geom_angle_atom_site_label_3
_geom_angle
_geom_angle_site_symmetry_1
_geom_angle_site_symmetry_3
N1 Ru1 N1 175.6(5) 3 4
N1 Ru1 N1 89.917(19) 3 2
N1 Ru1 N1 89.92(2) 4 2
N1 Ru1 N1 89.92(2) 3 .
N1 Ru1 N1 89.917(19) 4 .
N1 Ru1 N1 175.6(5) 2 .
N1 Ru1 Ru1 87.8(2) 3 5_556
N1 Ru1 Ru1 87.8(2) 4 5_556
N1 Ru1 Ru1 87.8(2) 2 5_556
N1 Ru1 Ru1 87.8(2) . 5_556
N1 C1 N1 121.6(11) . 8_556
N1 C1 H1A 119.2 . .
N1 C1 H1A 119.2 8_556 .
C1 N1 C11 118.4(7) . .
C1 N1 Ru1 120.2(6) . .
C11 N1 Ru1 120.9(6) . .
C11 C12 C13 119.5(8) . .
C11 C12 H12A 120.3 . .
C13 C12 H12A 120.3 . .
C15 C16 C11 118.0(11) . .
C15 C16 H16A 121.0 . .
C11 C16 H16A 121.0 . .
C15 C14 C13 120.3(10) . .
C15 C14 H14A 119.8 . .
C13 C14 H14A 119.8 . .
C14 C15 C16 121.1(9) . .
C14 C15 H15A 119.5 . .
C16 C15 H15A 119.5 . .
C12 C11 C16 121.0(10) . .
C12 C11 N1 120.6(8) . .
C16 C11 N1 118.4(10) . .
O1 C13 C12 125.1(8) . .
O1 C13 C14 114.8(9) . .
C12 C13 C14 120.0(10) . .
C13 O1 C17 117.4(8) . .
O1 C17 H17A 109.5 . .
O1 C17 H17B 109.5 . .
H17A C17 H17B 109.5 . .
O1 C17 H17C 109.5 . .
H17A C17 H17C 109.5 . .
H17B C17 H17C 109.5 . .
F1 B1 F1 138(3) 6_556 2_655
F1 B1 F1 112.4(15) 6_556 .
F1 B1 F1 83(2) 2_655 .
F1 B1 F1 83(2) 6_556 5_656
F1 B1 F1 112.4(15) 2_655 5_656
F1 B1 F1 138(3) . 5_656
F1 B1 F2 108.9(5) 2_655 6_556
F1 B1 F2 100.8(17) . 6_556
F1 B1 F2 109.4(5) 5_656 6_556
F1 B1 F2 109.4(5) 6_556 5_656
F1 B1 F2 100.8(17) 2_655 5_656
F1 B1 F2 108.9(5) . 5_656
F2 B1 F2 140(3) 6_556 5_656
F1 B1 F2 100.8(17) 6_556 .
F1 B1 F2 109.4(5) 2_655 .
F1 B1 F2 108.9(4) 5_656 .
F2 B1 F2 107.6(14) 6_556 .
F2 B1 F2 86(2) 5_656 .
F1 B1 F2 108.9(4) 6_556 2_655
F1 B1 F2 109.4(5) . 2_655
F1 B1 F2 100.8(17) 5_656 2_655
F2 B1 F2 86(2) 6_556 2_655
F2 B1 F2 107.6(14) 5_656 2_655
F2 B1 F2 140(3) . 2_655
F2 F1 B1 77(2) . .
F2 F1 F1 117(3) . 2_655
B1 F1 F1 48.7(12) . 2_655
F1 F2 B1 71(2) . .
F1 F2 F2 106(3) . 5_656
B1 F2 F2 47.0(10) . 5_656

loop_
_geom_bond_atom_site_label_1
_geom_bond_atom_site_label_2
_geom_bond_distance
_geom_bond_site_symmetry_2
Ru1 N1 2.041(7) 3
Ru1 N1 2.041(7) 4
Ru1 N1 2.041(7) 2
Ru1 N1 2.041(7) .
Ru1 Ru1 2.383(4) 5_556
C1 N1 1.297(9) .
C1 N1 1.297(9) 8_556
C1 H1A 0.9500 .
N1 C11 1.451(12) .
C12 C11 1.377(14) .
C12 C13 1.367(13) .
C12 H12A 0.9500 .
C16 C15 1.401(15) .
C16 C11 1.392(12) .
C16 H16A 0.9500 .
C14 C15 1.336(14) .
C14 C13 1.401(13) .
C14 H14A 0.9500 .
C15 H15A 0.9500 .
C13 O1 1.371(13) .
O1 C17 1.422(11) .
C17 H17A 0.9800 .
C17 H17B 0.9800 .
C17 H17C 0.9800 .
B1 F1 1.29(2) 6_556
B1 F1 1.29(2) 2_655
B1 F1 1.29(2) .
B1 F1 1.29(2) 5_656
B1 F2 1.33(2) 6_556
B1 F2 1.33(2) 5_656
B1 F2 1.33(2) .
B1 F2 1.33(2) 2_655
F1 F2 0.73(7) .
F1 F1 1.70(5) 2_655
F2 F2 1.81(4) 5_656

loop_
_geom_torsion_atom_site_label_1
_geom_torsion_atom_site_label_2
_geom_torsion_atom_site_label_3
_geom_torsion_atom_site_label_4
_geom_torsion
_geom_torsion_site_symmetry_1
_geom_torsion_site_symmetry_4
N1 C1 N1 C11 164.7(7) 8_556 .
N1 C1 N1 Ru1 -7.0(2) 8_556 .
N1 Ru1 N1 C1 101.5(4) 3 .
N1 Ru1 N1 C1 -74.1(6) 4 .
Ru1 Ru1 N1 C1 13.7(5) 5_556 .
N1 Ru1 N1 C11 -70.0(7) 3 .
N1 Ru1 N1 C11 114.4(6) 4 .
Ru1 Ru1 N1 C11 -157.8(6) 5_556 .
C13 C14 C15 C16 2.0(14) . .
C11 C16 C15 C14 -1.5(13) . .
C13 C12 C11 C16 1.8(12) . .
C13 C12 C11 N1 179.7(7) . .
C15 C16 C11 C12 -0.5(13) . .
C15 C16 C11 N1 -178.4(7) . .
C1 N1 C11 C12 131.2(8) . .
Ru1 N1 C11 C12 -57.2(9) . .
C1 N1 C11 C16 -50.9(10) . .
Ru1 N1 C11 C16 120.8(8) . .
C11 C12 C13 O1 178.9(8) . .
C11 C12 C13 C14 -1.2(12) . .
C15 C14 C13 O1 179.2(8) . .
C15 C14 C13 C12 -0.7(13) . .
C12 C13 O1 C17 -1.7(13) . .
C14 C13 O1 C17 178.4(8) . .
F1 B1 F1 F2 74(2) 6_556 .
F1 B1 F1 F2 -146(3) 2_655 .
F1 B1 F1 F2 -31(2) 5_656 .
F2 B1 F1 F2 106(3) 6_556 .
F2 B1 F1 F2 -47(3) 5_656 .
F2 B1 F1 F2 -164.6(17) 2_655 .
F1 B1 F1 F1 -140(2) 6_556 2_655
F1 B1 F1 F1 115.7(14) 5_656 2_655
F2 B1 F1 F1 -108.0(6) 6_556 2_655
F2 B1 F1 F1 99(2) 5_656 2_655
F2 B1 F1 F1 146(3) . 2_655
F2 B1 F1 F1 -18(3) 2_655 2_655
F1 F1 F2 B1 -28.0(17) 2_655 .
B1 F1 F2 F2 32.0(14) . 5_656
F1 F1 F2 F2 4(2) 2_655 5_656
F1 B1 F2 F1 -115(3) 6_556 .
F1 B1 F2 F1 36(3) 2_655 .
F1 B1 F2 F1 159(2) 5_656 .
F2 B1 F2 F1 -82(3) 6_556 .
F2 B1 F2 F1 136(3) 5_656 .
F2 B1 F2 F1 23(2) 2_655 .
F1 B1 F2 F2 109.0(6) 6_556 5_656
F1 B1 F2 F2 -100(2) 2_655 5_656
F1 B1 F2 F2 -136(3) . 5_656
F1 B1 F2 F2 23(3) 5_656 5_656
F2 B1 F2 F2 142(3) 6_556 5_656
F2 B1 F2 F2 -112.9(14) 2_655 5_656
